data_7212642
loop_
_publ_author_name
'Constable, Edwin C.'
'Harris, Kate'
'Housecroft, Catherine E.'
'Neuburger, Markus'
'Zampese, Jennifer A.'

_publ_section_title
;
 Turning {M(tpy)2}n+ embraces and CH&#x22EF;\p interactions on and off in
 homoleptic cobalt(ii) and cobalt(iii)
 bis(2,2&#x2032;:6&#x2032;,2&#x2033;-terpyridine) complexes
;
_journal_issue 10
_journal_name_full CrystEngComm
_journal_page_first 2949
_journal_paper_doi 10.1039/c002834g
_journal_volume 12
_journal_year 2010
_chemical_formula_moiety 'C36 H34 Co N6 O2, C4 H10 O, 2(F6 P), C2 H3 N'
_chemical_formula_sum 'C42 H47 Co F12 N7 O3 P2'
_chemical_formula_weight 1046.74
_space_group_IT_number 14
_symmetry_cell_setting monoclinic
_symmetry_space_group_name_Hall '-P 2yn'
_symmetry_space_group_name_H-M 'P 1 21/n 1'
_atom_sites_solution_hydrogens geom
_atom_sites_solution_primary direct
_audit_creation_date 08-07-22
_audit_creation_method CRYSTALS_ver_12.84
_cell_angle_alpha 90
_cell_angle_beta 107.7770(10)
_cell_angle_gamma 90
_cell_formula_units_Z 4
_cell_length_a 15.7364(3)
_cell_length_b 15.6546(3)
_cell_length_c 19.2908(4)
_cell_measurement_reflns_used 0
_cell_measurement_temperature 173
_cell_measurement_theta_max 0
_cell_measurement_theta_min 0
_cell_volume 4525.32(16)
_computing_cell_refinement 'DENZO/SCALEPACK (Otwinowski & Minor, 1997)'
_computing_data_collection 'COLLECT (Nonius, 1997-2001).'
_computing_data_reduction 'DENZO/SCALEPACK (Otwinowski & Minor, 1997)'
_computing_molecular_graphics 'CAMERON (Watkin et al., 1996)'
_computing_publication_material 'CRYSTALS (Betteridge et al., 2003)'
_computing_structure_refinement 'CRYSTALS (Betteridge et al., 2003)'
_computing_structure_solution 'SIR92 (Altomare et al., 1994)'
_diffrn_ambient_temperature 173
_diffrn_measured_fraction_theta_full 0.996
_diffrn_measured_fraction_theta_max 0.938
_diffrn_measurement_device_type 'Nonius KappaCCD'
_diffrn_measurement_method \w/2\q
_diffrn_radiation_monochromator graphite
_diffrn_radiation_type 'Mo K\a'
_diffrn_radiation_wavelength 0.71073
_diffrn_reflns_av_R_equivalents 0.042
_diffrn_reflns_limit_h_max 25
_diffrn_reflns_limit_h_min -25
_diffrn_reflns_limit_k_max 23
_diffrn_reflns_limit_k_min -25
_diffrn_reflns_limit_l_max 31
_diffrn_reflns_limit_l_min -30
_diffrn_reflns_number 134082
_diffrn_reflns_theta_full 33.155
_diffrn_reflns_theta_max 36.038
_diffrn_reflns_theta_min 1.881
_diffrn_standards_number 0
_exptl_absorpt_coefficient_mu 0.548
_exptl_absorpt_correction_T_max 0.94
_exptl_absorpt_correction_T_min 0.85
_exptl_absorpt_correction_type multi-scan
_exptl_absorpt_process_details 'DENZO/SCALEPACK (Otwinowski & Minor, 1997)'
_exptl_crystal_colour orange
_exptl_crystal_density_diffrn 1.536
_exptl_crystal_description block
_exptl_crystal_F_000 2148
_exptl_crystal_size_max 0.38
_exptl_crystal_size_mid 0.29
_exptl_crystal_size_min 0.12
_refine_diff_density_max 1.25
_refine_diff_density_min -0.71
_refine_ls_extinction_method None
_refine_ls_goodness_of_fit_ref 1.0788
_refine_ls_hydrogen_treatment constr
_refine_ls_matrix_type full
_refine_ls_number_parameters 640
_refine_ls_number_reflns 11803
_refine_ls_number_restraints 89
_refine_ls_R_factor_all 0.0697
_refine_ls_R_factor_gt 0.0387
_refine_ls_shift/su_max 0.007331
_refine_ls_structure_factor_coef F
_refine_ls_weighting_details
;
Method, part 1, Chebychev polynomial, (Watkin, 1994, Prince, 1982)
[weight] = 1.0/[A~0~*T~0~(x)+A~1~*T~1~(x) ... +A~n-1~]*T~n-1~(x)]
where A~i~ are the Chebychev coefficients listed below and x= Fcalc/Fmax
Method = Robust Weighting (Prince, 1982)
W = [weight] * [1-(deltaF/6*sigmaF)^2^]^2^
A~i~ are:
0.680 -0.972E-01 0.417 -0.162 0.941E-01
;
_refine_ls_weighting_scheme calc
_refine_ls_wR_factor_all 0.0556
_refine_ls_wR_factor_gt 0.0424
_refine_ls_wR_factor_ref 0.0424
_reflns_limit_h_max 24
_reflns_limit_h_min -25
_reflns_limit_k_max 25
_reflns_limit_k_min 0
_reflns_limit_l_max 31
_reflns_limit_l_min 0
_reflns_number_gt 11803
_reflns_number_total 20138
_reflns_threshold_expression I>3.0\s(I)
_oxford_diffrn_Wilson_B_factor 0.00
_oxford_diffrn_Wilson_scale 0.00
_oxford_refine_ls_scale 0.3198(3)
_oxford_structure_analysis_title 'kh259_2_173k_0m in P2(1)/n'
_cod_data_source_file c002834g.txt
_cod_data_source_block kh259_2_173k
_cod_depositor_comments
;
The following automatic conversions were performed:

'_symmetry_cell_setting' value 'Monoclinic' changed to 'monoclinic'
according to /home/saulius/struct/CIF-dictionaries/cif_core.dic
dictionary named 'cif_core.dic' version 2.4.2 from 2011-04-26.

Automatic conversion script
Id: cif_fix_values 1891 2012-01-12 08:04:46Z andrius 
;
_cod_original_sg_symbol_H-M 'P 21/n'
_cod_original_formula_sum 'C42 H47 Co1 F12 N7 O3 P2'
_cod_database_code 7212642

loop_
_symmetry_equiv_pos_as_xyz
x,y,z
-x,-y,-z
-x+1/2,y+1/2,-z+1/2
x+1/2,-y+1/2,z+1/2

loop_
_atom_site_label
_atom_site_type_symbol
_atom_site_fract_x
_atom_site_fract_y
_atom_site_fract_z
_atom_site_U_iso_or_equiv
_atom_site_occupancy
_atom_site_adp_type
_atom_site_refinement_flags_posn
_atom_site_refinement_flags_adp
Co1 Co 0.327656(12) 0.503421(12) 0.196609(10) 0.0175 1.0000 Uani . .
N1 N 0.37554(8) 0.60263(8) 0.14004(6) 0.0200 1.0000 Uani . .
N2 N 0.22998(7) 0.51244(7) 0.09917(6) 0.0182 1.0000 Uani . .
N3 N 0.22712(8) 0.41667(8) 0.20747(6) 0.0198 1.0000 Uani . .
N4 N 0.30070(8) 0.59052(8) 0.27367(6) 0.0201 1.0000 Uani . .
N5 N 0.43626(8) 0.49120(8) 0.28669(6) 0.0197 1.0000 Uani . .
N6 N 0.40730(8) 0.40568(8) 0.16580(7) 0.0223 1.0000 Uani . .
N7 N 0.0503(5) 0.6133(4) 0.5386(5) 0.1863 1.0000 Uani . U
C1 C 0.45106(10) 0.64804(10) 0.16515(8) 0.0250 1.0000 Uani . .
C2 C 0.47556(11) 0.71109(11) 0.12455(9) 0.0286 1.0000 Uani . .
C3 C 0.41960(11) 0.72844(11) 0.05520(10) 0.0301 1.0000 Uani . .
C4 C 0.34155(11) 0.68165(10) 0.02832(9) 0.0269 1.0000 Uani . .
C5 C 0.32175(9) 0.61891(9) 0.07190(7) 0.0192 1.0000 Uani . .
C6 C 0.24158(9) 0.56375(8) 0.04733(7) 0.0186 1.0000 Uani . .
C7 C 0.18547(9) 0.56150(9) -0.02401(7) 0.0213 1.0000 Uani . .
C8 C 0.11540(9) 0.50234(10) -0.04069(7) 0.0215 1.0000 Uani . .
C9 C 0.10172(9) 0.45092(9) 0.01426(7) 0.0216 1.0000 Uani . .
C10 C 0.16067(9) 0.45772(8) 0.08358(7) 0.0180 1.0000 Uani . .
C11 C 0.15706(9) 0.40559(8) 0.14655(7) 0.0181 1.0000 Uani . .
C12 C 0.08813(10) 0.34936(9) 0.14456(8) 0.0231 1.0000 Uani . .
C13 C 0.09041(11) 0.30445(10) 0.20744(9) 0.0269 1.0000 Uani . .
C14 C 0.16209(11) 0.31591(10) 0.26961(9) 0.0275 1.0000 Uani . .
C15 C 0.22900(10) 0.37249(10) 0.26735(8) 0.0242 1.0000 Uani . .
C16 C 0.22648(10) 0.63724(10) 0.26326(9) 0.0247 1.0000 Uani . .
C17 C 0.21328(11) 0.68996(11) 0.31670(10) 0.0287 1.0000 Uani . .
C18 C 0.27828(11) 0.69314(11) 0.38373(9) 0.0294 1.0000 Uani . .
C19 C 0.35560(10) 0.64510(10) 0.39530(8) 0.0256 1.0000 Uani . .
C20 C 0.36516(9) 0.59508(9) 0.33867(7) 0.0197 1.0000 Uani . .
C21 C 0.44595(9) 0.54366(9) 0.34347(7) 0.0198 1.0000 Uani . .
C22 C 0.52569(10) 0.55087(10) 0.39946(8) 0.0244 1.0000 Uani . .
C23 C 0.59735(9) 0.50107(11) 0.39534(8) 0.0267 1.0000 Uani . .
C24 C 0.58634(10) 0.44422(11) 0.33708(9) 0.0278 1.0000 Uani . .
C25 C 0.50459(9) 0.44137(9) 0.28347(8) 0.0217 1.0000 Uani . .
C26 C 0.48559(10) 0.38842(9) 0.21687(8) 0.0217 1.0000 Uani . .
C27 C 0.54385(11) 0.32707(11) 0.20629(9) 0.0304 1.0000 Uani . .
C28 C 0.52203(13) 0.28304(12) 0.14073(10) 0.0332 1.0000 Uani . .
C29 C 0.44235(13) 0.30126(13) 0.08790(10) 0.0348 1.0000 Uani . .
C30 C 0.38691(12) 0.36322(12) 0.10258(9) 0.0302 1.0000 Uani . .
C31 C 0.07774(11) 0.53160(11) -0.16792(8) 0.0270 1.0000 Uani . .
C32 C 0.00996(11) 0.49895(12) -0.23662(8) 0.0291 1.0000 Uani . .
C33 C 0.02043(14) 0.40455(13) -0.25075(10) 0.0371 1.0000 Uani . .
C34 C 0.69781(11) 0.56977(13) 0.49869(10) 0.0339 1.0000 Uani . .
C35 C 0.79711(12) 0.57150(13) 0.53508(10) 0.0354 1.0000 Uani . .
C36 C 0.83344(14) 0.49170(16) 0.57839(12) 0.0463 1.0000 Uani . .
C37 C 0.0968(5) 0.5725(3) 0.5834(5) 0.1396 1.0000 Uani . U
C38 C 0.1570(4) 0.5213(3) 0.6413(4) 0.1439 1.0000 Uani . U
O12 O 0.67946(8) 0.50388(10) 0.44311(7) 0.0355 1.0000 Uani . .
O13 O 0.05858(8) 0.49032(8) -0.10759(6) 0.0280 1.0000 Uani . .
P1 P 0.56294(3) 0.74158(3) 0.57967(2) 0.0266 1.0000 Uani . .
P2 P 0.70595(3) 0.73670(4) 0.31638(3) 0.0342 1.0000 Uani . .
F1 F 0.45802(8) 0.75100(11) 0.56206(10) 0.0582 1.0000 Uani . .
F2 F 0.66809(7) 0.73199(9) 0.59575(7) 0.0409 1.0000 Uani . .
F3 F 0.55172(10) 0.64005(8) 0.57085(8) 0.0453 1.0000 Uani . .
F4 F 0.57411(9) 0.84261(7) 0.58816(8) 0.0462 1.0000 Uani . .
F5 F 0.55157(10) 0.74916(9) 0.49447(6) 0.0487 1.0000 Uani . .
F6 F 0.57502(10) 0.73255(9) 0.66452(6) 0.0454 1.0000 Uani . .
F11 F 0.77615(12) 0.68845(11) 0.38130(9) 0.0638 1.0000 Uani . .
F12 F 0.63575(13) 0.78802(13) 0.25261(9) 0.0770 1.0000 Uani . .
F13 F 0.77016(12) 0.72502(15) 0.26778(10) 0.0768 1.0000 Uani . .
F14 F 0.64369(12) 0.75068(12) 0.36698(10) 0.0669 1.0000 Uani . .
F15 F 0.65708(11) 0.64979(11) 0.28622(10) 0.0669 1.0000 Uani . .
F16 F 0.75381(10) 0.82552(9) 0.34623(8) 0.0513 1.0000 Uani . .
O73 O 0.7028(2) 0.6070(2) 0.06531(15) 0.1058 1.0000 Uani D U
C71 C 0.7496(4) 0.7592(4) 0.0846(3) 0.1175 1.0000 Uani D U
C72 C 0.7800(3) 0.6737(4) 0.0921(4) 0.0977 0.7000 Uani D U
C74 C 0.6743(4) 0.5834(5) 0.1209(3) 0.1025 0.7000 Uani D U
C75 C 0.6040(6) 0.5165(5) 0.0927(6) 0.1236 0.7000 Uani D U
C82 C 0.7309(10) 0.6701(5) 0.1118(5) 0.0933 0.3000 Uani D U
C84 C 0.6223(8) 0.5530(9) 0.0595(8) 0.0950 0.3000 Uani D U
C85 C 0.5369(15) 0.5001(18) 0.0306(16) 0.0841 0.1000 Uani D U
C86 C 0.626(2) 0.5055(17) 0.1307(13) 0.0936 0.2000 Uani D U
H11 H 0.4889 0.6358 0.2127 0.0292 1.0000 Uiso R .
H21 H 0.5293 0.7414 0.1440 0.0343 1.0000 Uiso R .
H31 H 0.4346 0.7712 0.0265 0.0368 1.0000 Uiso R .
H41 H 0.3023 0.6924 -0.0189 0.0327 1.0000 Uiso R .
H71 H 0.1959 0.5977 -0.0587 0.0257 1.0000 Uiso R .
H91 H 0.0540 0.4119 0.0037 0.0258 1.0000 Uiso R .
H121 H 0.0402 0.3413 0.1016 0.0281 1.0000 Uiso R .
H131 H 0.0432 0.2670 0.2078 0.0332 1.0000 Uiso R .
H141 H 0.1648 0.2856 0.3132 0.0338 1.0000 Uiso R .
H151 H 0.2780 0.3807 0.3081 0.0292 1.0000 Uiso R .
H161 H 0.1832 0.6336 0.2178 0.0293 1.0000 Uiso R .
H171 H 0.1599 0.7218 0.3079 0.0358 1.0000 Uiso R .
H181 H 0.2696 0.7268 0.4213 0.0373 1.0000 Uiso R .
H191 H 0.4011 0.6468 0.4406 0.0315 1.0000 Uiso R .
H221 H 0.5315 0.5884 0.4382 0.0292 1.0000 Uiso R .
H241 H 0.6340 0.4083 0.3341 0.0324 1.0000 Uiso R .
H271 H 0.5981 0.3150 0.2433 0.0370 1.0000 Uiso R .
H281 H 0.5612 0.2413 0.1329 0.0405 1.0000 Uiso R .
H291 H 0.4249 0.2730 0.0430 0.0431 1.0000 Uiso R .
H301 H 0.3315 0.3768 0.0672 0.0355 1.0000 Uiso R .
H311 H 0.0734 0.5943 -0.1646 0.0324 1.0000 Uiso R .
H312 H 0.1379 0.5161 -0.1689 0.0317 1.0000 Uiso R .
H321 H 0.0167 0.5317 -0.2773 0.0340 1.0000 Uiso R .
H322 H -0.0513 0.5081 -0.2335 0.0344 1.0000 Uiso R .
H331 H -0.0219 0.3884 -0.2975 0.0542 1.0000 Uiso R .
H332 H 0.0805 0.3955 -0.2528 0.0540 1.0000 Uiso R .
H333 H 0.0106 0.3698 -0.2133 0.0540 1.0000 Uiso R .
H341 H 0.6782 0.6248 0.4747 0.0403 1.0000 Uiso R .
H342 H 0.6667 0.5547 0.5341 0.0403 1.0000 Uiso R .
H351 H 0.8081 0.6201 0.5692 0.0416 1.0000 Uiso R .
H352 H 0.8272 0.5819 0.4982 0.0410 1.0000 Uiso R .
H361 H 0.8979 0.4956 0.5989 0.0660 1.0000 Uiso R .
H362 H 0.8080 0.4865 0.6188 0.0662 1.0000 Uiso R .
H363 H 0.8180 0.4421 0.5469 0.0662 1.0000 Uiso R .
H381 H 0.1284 0.4659 0.6405 0.2423 1.0000 Uiso R .
H382 H 0.1673 0.5493 0.6888 0.2422 1.0000 Uiso R .
H383 H 0.2120 0.5155 0.6291 0.2419 1.0000 Uiso R .
H711 H 0.7996 0.7971 0.1017 0.1409 0.7000 Uiso R .
H712 H 0.7191 0.7710 0.0343 0.1409 0.7000 Uiso R .
H713 H 0.7094 0.7676 0.1128 0.1409 0.7000 Uiso R .
H714 H 0.7697 0.7975 0.1253 0.1409 0.3000 Uiso . .
H715 H 0.7948 0.7544 0.0607 0.1409 0.3000 Uiso . .
H716 H 0.6958 0.7812 0.0509 0.1409 0.3000 Uiso . .
H721 H 0.8205 0.6664 0.0641 0.1122 0.7000 Uiso R .
H722 H 0.8108 0.6630 0.1425 0.1122 0.7000 Uiso R .
H741 H 0.7228 0.5604 0.1594 0.1274 0.7000 Uiso R .
H742 H 0.6494 0.6316 0.1386 0.1274 0.7000 Uiso R .
H751 H 0.5818 0.4979 0.1313 0.1588 0.7000 Uiso R .
H752 H 0.6294 0.4688 0.0747 0.1588 0.7000 Uiso R .
H753 H 0.5559 0.5401 0.0539 0.1588 0.7000 Uiso R .
H821 H 0.7860 0.6514 0.1461 0.1125 0.3000 Uiso . .
H822 H 0.6871 0.6781 0.1363 0.1125 0.3000 Uiso . .
H841 H 0.5706 0.5891 0.0465 0.1218 0.3000 Uiso . .
H842 H 0.6171 0.5113 0.0218 0.1218 0.3000 Uiso . .
H851 H 0.5187 0.4793 0.0707 0.1149 0.1000 Uiso . .
H852 H 0.4904 0.5353 -0.0001 0.1149 0.1000 Uiso . .
H853 H 0.5477 0.4527 0.0028 0.1149 0.1000 Uiso . .
H861 H 0.5729 0.4721 0.1231 0.1134 0.2000 Uiso . .
H862 H 0.6307 0.5462 0.1687 0.1134 0.2000 Uiso . .
H863 H 0.6772 0.4684 0.1441 0.1134 0.2000 Uiso . .

loop_
_atom_site_aniso_label
_atom_site_aniso_U_11
_atom_site_aniso_U_22
_atom_site_aniso_U_33
_atom_site_aniso_U_23
_atom_site_aniso_U_13
_atom_site_aniso_U_12
Co1 0.01567(7) 0.01888(7) 0.01482(7) -0.00069(6) -0.00009(5) 0.00033(6)
N1 0.0180(5) 0.0213(5) 0.0173(5) -0.0016(4) 0.0005(4) -0.0011(4)
N2 0.0171(4) 0.0194(5) 0.0156(4) -0.0001(4) 0.0010(3) -0.0007(4)
N3 0.0192(5) 0.0202(5) 0.0169(4) 0.0005(4) 0.0012(4) 0.0002(4)
N4 0.0190(5) 0.0205(5) 0.0188(5) -0.0006(4) 0.0028(4) 0.0008(4)
N5 0.0179(4) 0.0213(5) 0.0175(4) -0.0018(4) 0.0020(3) 0.0013(4)
N6 0.0215(5) 0.0239(5) 0.0190(5) -0.0023(4) 0.0023(4) 0.0021(4)
N7 0.201(6) 0.108(4) 0.306(8) 0.007(4) 0.161(6) 0.076(4)
C1 0.0200(6) 0.0270(6) 0.0232(6) -0.0030(5) -0.0006(5) -0.0036(5)
C2 0.0228(6) 0.0298(7) 0.0307(7) -0.0038(6) 0.0043(5) -0.0067(5)
C3 0.0289(7) 0.0291(7) 0.0312(7) 0.0013(6) 0.0076(6) -0.0080(6)
C4 0.0262(6) 0.0285(7) 0.0224(6) 0.0042(5) 0.0021(5) -0.0054(5)
C5 0.0177(5) 0.0200(5) 0.0173(5) -0.0008(4) 0.0016(4) -0.0013(4)
C6 0.0171(5) 0.0196(5) 0.0163(5) -0.0001(4) 0.0011(4) -0.0007(4)
C7 0.0193(5) 0.0256(6) 0.0158(5) 0.0006(4) 0.0006(4) -0.0024(5)
C8 0.0187(5) 0.0277(6) 0.0146(5) -0.0018(5) -0.0001(4) -0.0011(5)
C9 0.0180(5) 0.0257(6) 0.0177(5) -0.0017(4) 0.0005(4) -0.0038(5)
C10 0.0156(5) 0.0194(5) 0.0166(5) -0.0012(4) 0.0013(4) -0.0012(4)
C11 0.0179(5) 0.0179(5) 0.0164(5) -0.0005(4) 0.0022(4) 0.0000(4)
C12 0.0214(6) 0.0228(6) 0.0227(6) -0.0006(5) 0.0030(5) -0.0041(5)
C13 0.0270(7) 0.0243(6) 0.0290(7) 0.0030(5) 0.0080(6) -0.0037(5)
C14 0.0298(7) 0.0271(7) 0.0242(6) 0.0065(5) 0.0064(5) -0.0011(6)
C15 0.0253(6) 0.0251(6) 0.0189(6) 0.0048(5) 0.0018(5) 0.0002(5)
C16 0.0209(6) 0.0257(6) 0.0250(6) 0.0003(5) 0.0033(5) 0.0029(5)
C17 0.0246(6) 0.0280(7) 0.0336(8) -0.0015(6) 0.0090(6) 0.0042(5)
C18 0.0280(7) 0.0301(7) 0.0316(7) -0.0080(6) 0.0112(6) 0.0019(6)
C19 0.0245(6) 0.0279(7) 0.0231(6) -0.0070(5) 0.0055(5) -0.0009(5)
C20 0.0181(5) 0.0201(5) 0.0189(5) -0.0018(4) 0.0028(4) -0.0007(4)
C21 0.0184(5) 0.0212(5) 0.0176(5) -0.0009(4) 0.0024(4) -0.0001(4)
C22 0.0201(6) 0.0283(6) 0.0205(6) -0.0048(5) -0.0005(5) 0.0005(5)
C23 0.0192(5) 0.0332(7) 0.0222(6) -0.0043(6) -0.0017(4) 0.0023(6)
C24 0.0206(6) 0.0331(7) 0.0244(6) -0.0057(6) -0.0008(5) 0.0070(5)
C25 0.0197(5) 0.0232(6) 0.0195(5) -0.0012(4) 0.0018(4) 0.0030(5)
C26 0.0208(5) 0.0223(6) 0.0198(5) -0.0018(4) 0.0029(4) 0.0026(5)
C27 0.0272(7) 0.0318(7) 0.0288(7) -0.0045(6) 0.0033(6) 0.0093(6)
C28 0.0342(8) 0.0331(8) 0.0316(8) -0.0069(6) 0.0089(6) 0.0096(6)
C29 0.0374(9) 0.0378(9) 0.0269(7) -0.0110(6) 0.0065(6) 0.0063(7)
C30 0.0298(7) 0.0345(8) 0.0219(6) -0.0075(6) 0.0015(5) 0.0044(6)
C31 0.0257(6) 0.0359(7) 0.0158(5) 0.0011(5) 0.0010(5) -0.0035(6)
C32 0.0292(6) 0.0370(8) 0.0163(5) -0.0026(6) -0.0001(5) 0.0002(6)
C33 0.0391(9) 0.0371(9) 0.0292(8) -0.0065(7) 0.0018(7) -0.0007(7)
C34 0.0249(7) 0.0418(9) 0.0276(7) -0.0081(6) -0.0028(6) -0.0016(6)
C35 0.0248(7) 0.0445(10) 0.0287(7) 0.0025(7) -0.0037(6) -0.0090(7)
C36 0.0355(9) 0.0556(13) 0.0363(9) 0.0105(9) -0.0061(7) -0.0021(9)
C37 0.167(5) 0.065(2) 0.253(7) -0.006(3) 0.163(5) 0.029(3)
C38 0.174(5) 0.091(3) 0.241(7) 0.025(4) 0.174(5) 0.028(3)
O12 0.0206(5) 0.0480(7) 0.0290(5) -0.0117(5) -0.0056(4) 0.0052(5)
O13 0.0250(5) 0.0391(6) 0.0147(4) -0.0004(4) -0.0017(3) -0.0089(4)
P1 0.02359(17) 0.02686(18) 0.02516(17) 0.00063(14) 0.00117(14) 0.00126(14)
P2 0.0287(2) 0.0454(3) 0.02670(19) -0.00753(18) 0.00576(16) -0.00579(18)
F1 0.0236(5) 0.0639(9) 0.0812(11) -0.0078(8) 0.0074(6) 0.0005(5)
F2 0.0250(5) 0.0517(7) 0.0416(6) 0.0110(5) 0.0035(4) 0.0070(5)
F3 0.0620(8) 0.0280(5) 0.0512(7) -0.0058(5) 0.0250(6) -0.0057(5)
F4 0.0486(7) 0.0265(5) 0.0566(8) 0.0019(5) 0.0057(6) 0.0019(5)
F5 0.0543(8) 0.0590(8) 0.0239(5) 0.0069(5) -0.0012(5) -0.0011(6)
F6 0.0601(8) 0.0483(7) 0.0297(5) -0.0022(5) 0.0165(5) -0.0041(6)
F11 0.0675(10) 0.0554(9) 0.0537(8) 0.0013(7) -0.0034(7) 0.0168(8)
F12 0.0712(11) 0.0877(13) 0.0445(8) 0.0075(8) -0.0233(8) -0.0058(9)
F13 0.0688(11) 0.1115(15) 0.0656(10) -0.0424(10) 0.0434(9) -0.0331(10)
F14 0.0678(10) 0.0743(11) 0.0757(11) -0.0019(9) 0.0475(9) 0.0041(8)
F15 0.0556(9) 0.0604(9) 0.0825(12) -0.0282(8) 0.0177(8) -0.0254(7)
F16 0.0559(8) 0.0482(7) 0.0414(7) -0.0095(6) 0.0023(6) -0.0122(6)
O73 0.145(3) 0.110(2) 0.0609(15) 0.0088(15) 0.0284(17) -0.005(2)
C71 0.105(3) 0.152(4) 0.095(3) -0.030(3) 0.030(3) -0.051(3)
C72 0.074(3) 0.132(5) 0.074(3) -0.034(3) 0.003(3) 0.014(3)
C74 0.107(4) 0.134(5) 0.077(4) 0.012(3) 0.044(3) 0.050(4)
C75 0.141(8) 0.076(5) 0.180(10) 0.001(6) 0.087(8) 0.035(4)
C82 0.131(9) 0.112(6) 0.037(4) -0.016(4) 0.026(5) 0.045(7)
C84 0.114(8) 0.097(8) 0.095(8) -0.001(7) 0.062(7) 0.032(6)
C85 0.123(15) 0.059(13) 0.106(16) 0.034(12) 0.087(12) 0.026(11)
C86 0.116(14) 0.064(10) 0.105(13) 0.023(9) 0.040(11) 0.054(10)

loop_
_atom_type_symbol
_atom_type_scat_dispersion_real
_atom_type_scat_dispersion_imag
_atom_type_scat_Cromer_Mann_a1
_atom_type_scat_Cromer_Mann_b1
_atom_type_scat_Cromer_Mann_a2
_atom_type_scat_Cromer_Mann_b2
_atom_type_scat_Cromer_Mann_a3
_atom_type_scat_Cromer_Mann_b3
_atom_type_scat_Cromer_Mann_a4
_atom_type_scat_Cromer_Mann_b4
_atom_type_scat_Cromer_Mann_c
_atom_type_scat_source
C 0.0033 0.0016 2.3100 20.8439 1.0200 10.2075 1.5886 0.5687 0.8650 51.6512 0.2156 'International Tables Vol C 4.2.6.8 and 6.1.1.4'
H 0.0000 0.0000 0.4930 10.5109 0.3229 26.1257 0.1402 3.1424 0.0408 57.7998 0.0030 'International Tables Vol C 4.2.6.8 and 6.1.1.4'
N 0.0061 0.0033 12.2126 0.0057 3.1322 9.8933 2.0125 28.9975 1.1663 0.5826 -11.5290 'International Tables Vol C 4.2.6.8 and 6.1.1.4'
O 0.0106 0.0060 3.0485 13.2771 2.2868 5.7011 1.5463 0.3239 0.8670 32.9089 0.2508 'International Tables Vol C 4.2.6.8 and 6.1.1.4'
F 0.0171 0.0103 3.5392 10.2825 2.6412 4.2944 1.5170 0.2615 1.0243 26.1476 0.2776 'International Tables Vol C 4.2.6.8 and 6.1.1.4'
P 0.1023 0.0942 6.4345 1.9067 4.1791 27.1570 1.7800 0.5260 1.4908 68.1645 1.1149 'International Tables Vol C 4.2.6.8 and 6.1.1.4'
Co 0.3494 0.9721 12.2841 4.2791 7.3409 0.2784 4.0034 13.5359 2.3488 71.1692 1.0118 'International Tables Vol C 4.2.6.8 and 6.1.1.4'

loop_
_geom_angle_atom_site_label_1
_geom_angle_atom_site_label_2
_geom_angle_atom_site_label_3
_geom_angle
_geom_angle_publ_flag
N1 Co1 N2 76.44(4) yes
N1 Co1 N3 152.38(4) yes
N2 Co1 N3 76.27(4) yes
N1 Co1 N4 93.79(5) yes
N2 Co1 N4 109.94(5) yes
N3 Co1 N4 91.54(5) yes
N1 Co1 N5 99.61(5) yes
N2 Co1 N5 172.71(5) yes
N3 Co1 N5 107.98(5) yes
N4 Co1 N5 76.21(5) yes
N1 Co1 N6 92.80(5) yes
N2 Co1 N6 97.59(5) yes
N3 Co1 N6 94.89(5) yes
N4 Co1 N6 152.47(4) yes
N5 Co1 N6 76.34(5) yes
Co1 N1 C1 127.24(10) yes
Co1 N1 C5 114.50(9) yes
C1 N1 C5 118.26(13) yes
Co1 N2 C6 119.64(9) yes
Co1 N2 C10 119.56(9) yes
C6 N2 C10 120.07(11) yes
Co1 N3 C11 115.20(9) yes
Co1 N3 C15 126.09(10) yes
C11 N3 C15 118.69(12) yes
Co1 N4 C16 126.06(10) yes
Co1 N4 C20 115.05(9) yes
C16 N4 C20 118.86(13) yes
Co1 N5 C21 119.69(9) yes
Co1 N5 C25 119.25(9) yes
C21 N5 C25 120.00(12) yes
Co1 N6 C26 114.56(9) yes
Co1 N6 C30 126.93(10) yes
C26 N6 C30 118.50(13) yes
N1 C1 C2 122.81(14) yes
N1 C1 H11 117.9 no
C2 C1 H11 119.3 no
C1 C2 C3 118.74(14) yes
C1 C2 H21 120.4 no
C3 C2 H21 120.9 no
C2 C3 C4 119.10(15) yes
C2 C3 H31 120.5 no
C4 C3 H31 120.4 no
C3 C4 C5 118.94(14) yes
C3 C4 H41 120.5 no
C5 C4 H41 120.5 no
C4 C5 N1 122.14(13) yes
C4 C5 C6 123.02(12) yes
N1 C5 C6 114.83(12) yes
C5 C6 N2 114.07(11) yes
C5 C6 C7 123.55(12) yes
N2 C6 C7 122.30(12) yes
C6 C7 C8 117.50(13) yes
C6 C7 H71 119.9 no
C8 C7 H71 122.5 no
C7 C8 C9 119.94(12) yes
C7 C8 O13 124.14(13) yes
C9 C8 O13 115.92(13) yes
C8 C9 C10 118.47(12) yes
C8 C9 H91 120.4 no
C10 C9 H91 121.1 no
C9 C10 N2 121.64(13) yes
C9 C10 C11 124.80(12) yes
N2 C10 C11 113.53(11) yes
C10 C11 N3 114.63(11) yes
C10 C11 C12 123.56(12) yes
N3 C11 C12 121.82(12) yes
C11 C12 C13 118.93(13) yes
C11 C12 H121 121.2 no
C13 C12 H121 119.9 no
C12 C13 C14 119.11(14) yes
C12 C13 H131 120.5 no
C14 C13 H131 120.4 no
C13 C14 C15 118.76(14) yes
C13 C14 H141 120.3 no
C15 C14 H141 120.9 no
C14 C15 N3 122.68(14) yes
C14 C15 H151 120.3 no
N3 C15 H151 117.0 no
N4 C16 C17 122.38(14) yes
N4 C16 H161 117.4 no
C17 C16 H161 120.2 no
C16 C17 C18 118.77(14) yes
C16 C17 H171 120.5 no
C18 C17 H171 120.7 no
C17 C18 C19 119.48(15) yes
C17 C18 H181 120.1 no
C19 C18 H181 120.4 no
C18 C19 C20 118.60(14) yes
C18 C19 H191 120.8 no
C20 C19 H191 120.6 no
C19 C20 N4 121.88(13) yes
C19 C20 C21 123.59(12) yes
N4 C20 C21 114.52(12) yes
C20 C21 N5 113.58(11) yes
C20 C21 C22 123.95(13) yes
N5 C21 C22 122.42(13) yes
C21 C22 C23 117.74(13) yes
C21 C22 H221 121.2 no
C23 C22 H221 121.0 no
C22 C23 C24 119.79(13) yes
C22 C23 O12 124.76(14) yes
C24 C23 O12 115.43(14) yes
C23 C24 C25 118.60(14) yes
C23 C24 H241 121.0 no
C25 C24 H241 120.4 no
C24 C25 N5 121.39(13) yes
C24 C25 C26 124.19(13) yes
N5 C25 C26 114.34(12) yes
C25 C26 N6 114.77(12) yes
C25 C26 C27 123.27(13) yes
N6 C26 C27 121.94(13) yes
C26 C27 C28 119.19(15) yes
C26 C27 H271 120.7 no
C28 C27 H271 120.1 no
C27 C28 C29 119.03(15) yes
C27 C28 H281 119.9 no
C29 C28 H281 121.1 no
C28 C29 C30 118.56(15) yes
C28 C29 H291 121.9 no
C30 C29 H291 119.5 no
C29 C30 N6 122.76(15) yes
C29 C30 H301 120.3 no
N6 C30 H301 117.0 no
C32 C31 O13 106.88(13) yes
C32 C31 H311 110.3 no
O13 C31 H311 111.0 no
C32 C31 H312 109.0 no
O13 C31 H312 110.2 no
H311 C31 H312 109.5 no
C31 C32 C33 113.52(14) yes
C31 C32 H321 107.9 no
C33 C32 H321 108.9 no
C31 C32 H322 109.5 no
C33 C32 H322 108.1 no
H321 C32 H322 108.7 no
C32 C33 H331 109.7 no
C32 C33 H332 108.1 no
H331 C33 H332 108.9 no
C32 C33 H333 111.5 no
H331 C33 H333 109.2 no
H332 C33 H333 109.4 no
C35 C34 O12 107.54(15) yes
C35 C34 H341 109.6 no
O12 C34 H341 108.2 no
C35 C34 H342 110.3 no
O12 C34 H342 108.3 no
H341 C34 H342 112.7 no
C34 C35 C36 113.94(17) yes
C34 C35 H351 105.7 no
C36 C35 H351 107.9 no
C34 C35 H352 109.1 no
C36 C35 H352 110.6 no
H351 C35 H352 109.4 no
C35 C36 H361 110.1 no
C35 C36 H362 109.2 no
H361 C36 H362 108.1 no
C35 C36 H363 109.5 no
H361 C36 H363 109.6 no
H362 C36 H363 110.3 no
N7 C37 C38 179.2(8) yes
C37 C38 H381 106.7 no
C37 C38 H382 110.6 no
H381 C38 H382 110.8 no
C37 C38 H383 106.6 no
H381 C38 H383 110.8 no
H382 C38 H383 111.2 no
C34 O12 C23 117.65(13) yes
C31 O13 C8 118.18(12) yes
F1 P1 F2 178.92(9) yes
F1 P1 F3 89.76(8) yes
F2 P1 F3 90.08(7) yes
F1 P1 F4 90.27(8) yes
F2 P1 F4 89.89(7) yes
F3 P1 F4 179.81(8) yes
F1 P1 F5 89.46(9) yes
F2 P1 F5 89.47(7) yes
F3 P1 F5 89.45(8) yes
F4 P1 F5 90.36(8) yes
F1 P1 F6 91.03(9) yes
F2 P1 F6 90.03(7) yes
F3 P1 F6 89.76(7) yes
F4 P1 F6 90.43(8) yes
F5 P1 F6 179.07(8) yes
F11 P2 F12 178.13(10) yes
F11 P2 F13 89.77(11) yes
F12 P2 F13 91.05(12) yes
F11 P2 F14 89.54(10) yes
F12 P2 F14 89.58(11) yes
F13 P2 F14 178.06(10) yes
F11 P2 F15 91.38(10) yes
F12 P2 F15 90.29(10) yes
F13 P2 F15 90.54(10) yes
F14 P2 F15 91.29(10) yes
F11 P2 F16 89.53(9) yes
F12 P2 F16 88.79(9) yes
F13 P2 F16 89.89(9) yes
F14 P2 F16 88.29(9) yes
F15 P2 F16 179.00(10) yes
C72 O73 C74 109.7(4) yes
C82 O73 C84 125.1(8) yes
C72 C71 H711 109.5 no
C72 C71 H712 109.5 no
H711 C71 H712 109.5 no
C72 C71 H713 109.4 no
H711 C71 H713 109.5 no
H712 C71 H713 109.5 no
C72 C71 H714 119.3 no
C82 C71 H714 109.5 no
C82 C71 H715 109.7 no
C82 C71 H716 109.4 no
H714 C71 H715 109.4 no
H714 C71 H716 109.4 no
H715 C71 H716 109.4 no
O73 C72 C71 113.2(3) yes
O73 C72 H721 108.5 no
C71 C72 H721 108.5 no
O73 C72 H722 108.6 no
C71 C72 H722 108.6 no
H721 C72 H722 109.5 no
O73 C74 C75 107.1(4) yes
O73 C74 H741 110.1 no
C75 C74 H741 110.0 no
O73 C74 H742 110.1 no
C75 C74 H742 110.1 no
H741 C74 H742 109.5 no
C74 C75 H751 109.5 no
C74 C75 H752 109.5 no
H751 C75 H752 109.5 no
C74 C75 H753 109.4 no
H751 C75 H753 109.5 no
H752 C75 H753 109.5 no
C71 C82 O73 120.2(7) yes
C71 C82 H821 106.4 no
O73 C82 H821 106.5 no
C71 C82 H822 106.8 no
O73 C82 H822 107.0 no
H821 C82 H822 109.6 no
O73 C84 C86 113.6(17) yes
O73 C84 H841 108.5 no
C86 C84 H841 108.5 no
O73 C84 H842 108.4 no
C86 C84 H842 108.4 no
H841 C84 H842 109.5 no
C84 C85 H851 109.5 no
C84 C85 H852 109.4 no
H851 C85 H852 109.4 no
C84 C85 H853 109.6 no
H851 C85 H853 109.6 no
H852 C85 H853 109.4 no
H751 C86 H752 103.7 no
C84 C86 H861 109.3 no
C84 C86 H862 109.6 no
H861 C86 H862 109.2 no
C84 C86 H863 109.7 no
H861 C86 H863 109.3 no
H862 C86 H863 109.8 no

loop_
_geom_bond_atom_site_label_1
_geom_bond_atom_site_label_2
_geom_bond_distance
_geom_bond_publ_flag
Co1 N1 2.1617(13) yes
Co1 N2 2.0375(11) yes
Co1 N3 2.1433(12) yes
Co1 N4 2.1526(12) yes
Co1 N5 2.0404(11) yes
Co1 N6 2.1726(13) yes
N1 C1 1.3419(18) yes
N1 C5 1.3527(17) yes
N2 C6 1.3378(17) yes
N2 C10 1.3468(17) yes
N3 C11 1.3548(17) yes
N3 C15 1.3389(19) yes
N4 C16 1.3402(19) yes
N4 C20 1.3528(17) yes
N5 C21 1.3401(18) yes
N5 C25 1.3450(18) yes
N6 C26 1.3491(18) yes
N6 C30 1.3391(19) yes
N7 C37 1.142(10) yes
C1 C2 1.386(2) yes
C1 H11 0.949 no
C2 C3 1.386(2) yes
C2 H21 0.942 no
C3 C4 1.388(2) yes
C3 H31 0.943 no
C4 C5 1.389(2) yes
C4 H41 0.947 no
C5 C6 1.4821(19) yes
C6 C7 1.3902(18) yes
C7 C8 1.400(2) yes
C7 H71 0.929 no
C8 C9 1.399(2) yes
C8 O13 1.3401(16) yes
C9 C10 1.3794(18) yes
C9 H91 0.940 no
C10 C11 1.4789(19) yes
C11 C12 1.3883(19) yes
C12 C13 1.393(2) yes
C12 H121 0.944 no
C13 C14 1.384(2) yes
C13 H131 0.947 no
C14 C15 1.387(2) yes
C14 H141 0.955 no
C15 H151 0.927 no
C16 C17 1.385(2) yes
C16 H161 0.933 no
C17 C18 1.383(2) yes
C17 H171 0.947 no
C18 C19 1.389(2) yes
C18 H181 0.939 no
C19 C20 1.389(2) yes
C19 H191 0.947 no
C20 C21 1.483(2) yes
C21 C22 1.3879(19) yes
C22 C23 1.393(2) yes
C22 H221 0.933 no
C23 C24 1.402(2) yes
C23 O12 1.3392(17) yes
C24 C25 1.384(2) yes
C24 H241 0.953 no
C25 C26 1.481(2) yes
C26 C27 1.385(2) yes
C27 C28 1.388(2) yes
C27 H271 0.950 no
C28 C29 1.383(3) yes
C28 H281 0.940 no
C29 C30 1.390(2) yes
C29 H291 0.936 no
C30 H301 0.953 no
C31 C32 1.514(2) yes
C31 O13 1.4412(19) yes
C31 H311 0.987 no
C31 H312 0.983 no
C32 C33 1.521(3) yes
C32 H321 0.971 no
C32 H322 0.994 no
C33 H331 0.977 no
C33 H332 0.969 no
C33 H333 0.954 no
C34 C35 1.505(2) yes
C34 O12 1.452(2) yes
C34 H341 0.982 no
C34 H342 0.982 no
C35 C36 1.515(3) yes
C35 H351 0.986 no
C35 H352 0.981 no
C36 H361 0.972 no
C36 H362 0.983 no
C36 H363 0.971 no
C37 C38 1.462(10) yes
C38 H381 0.974 no
C38 H382 0.984 no
C38 H383 0.968 no
P1 F1 1.5877(13) yes
P1 F2 1.5947(12) yes
P1 F3 1.6025(13) yes
P1 F4 1.5943(13) yes
P1 F5 1.6024(13) yes
P1 F6 1.5955(13) yes
P2 F11 1.5857(15) yes
P2 F12 1.5967(17) yes
P2 F13 1.5849(16) yes
P2 F14 1.5952(16) yes
P2 F15 1.5835(15) yes
P2 F16 1.6024(14) yes
O73 C72 1.565(6) yes
O73 C74 1.334(6) yes
O73 C82 1.317(7) yes
O73 C84 1.498(9) yes
C71 C72 1.415(7) yes
C71 C82 1.550(9) yes
C71 H711 0.960 no
C71 H712 0.960 no
C71 H713 0.960 no
C71 H714 0.960 no
C71 H715 0.960 no
C71 H716 0.960 no
C72 H721 0.960 no
C72 H722 0.960 no
C74 C75 1.499(8) yes
C74 H741 0.960 no
C74 H742 0.960 no
C75 H751 0.960 no
C75 H752 0.960 no
C75 H753 0.960 no
C82 H821 0.963 no
C82 H822 0.955 no
C84 C85 1.532(10) yes
C84 C86 1.545(10) yes
C84 H841 0.960 no
C84 H842 0.961 no
C85 H851 0.959 no
C85 H852 0.962 no
C85 H853 0.959 no
C86 H861 0.964 no
C86 H862 0.959 no
C86 H863 0.958 no
